data_4126964
loop_
_publ_author_name
'Li, Si'
'Du, Xiang-Sha'
'Li, Bing'
'Wang, Jia-Yin'
'Li, Guo-Ping'
'Gao, Guang-Gang'
'Zang, Shuang-Quan'

_publ_section_title
;
 Atom-precise Modification of Silver(I) Thiolate Cluster by Shell Ligand
 Substitution: A New Approach to Generation of Cluster Functionality and
 Chirality.
;
_journal_name_full 'Journal of the American Chemical Society'
_journal_paper_doi 10.1021/jacs.7b12136
_journal_year 2017
_chemical_formula_sum 'C73 H150.72 Ag23 N11 O28 S10'
_chemical_formula_weight 4432.37
_chemical_name_systematic
;
 ?
;
_space_group_crystal_system monoclinic
_space_group_IT_number 4
_space_group_name_Hall 'P 2yb'
_space_group_name_H-M_alt 'P 1 21 1'
_symmetry_space_group_name_Hall 'P 2yb'
_symmetry_space_group_name_H-M 'P 1 21 1'
_atom_sites_solution_hydrogens mixed
_audit_creation_method SHELXL-2013
_cell_angle_alpha 90
_cell_angle_beta 101.2115(15)
_cell_angle_gamma 90
_cell_formula_units_Z 2
_cell_length_a 12.7881(6)
_cell_length_b 19.0112(9)
_cell_length_c 29.1847(14)
_cell_measurement_reflns_used 78692
_cell_measurement_temperature 100(2)
_cell_measurement_theta_max 28.5000
_cell_measurement_theta_min 1.9760
_cell_volume 6959.9(6)
_computing_cell_refinement 'Bruker SAINT'
_computing_data_collection 'Bruker D8 VENTURE'
_computing_data_reduction 'Bruker SAINT'
_computing_molecular_graphics 'Bruker SHELXTL'
_computing_publication_material 'Bruker SHELXTL'
_computing_structure_refinement 'SHELXL-2013 (Sheldrick, 2013)'
_computing_structure_solution 'SHELXL-2013 (Sheldrick, 2013)'
_diffrn_ambient_temperature 100(2)
_diffrn_measured_fraction_theta_full 0.998
_diffrn_measured_fraction_theta_max 0.995
_diffrn_measurement_device_type 'Bruker D8 VENTURE PHOTON'
_diffrn_measurement_method '\f and \w scans'
_diffrn_radiation_type MoK\a
_diffrn_radiation_wavelength 0.71073
_diffrn_reflns_av_R_equivalents 0.0418
_diffrn_reflns_av_unetI/netI 0.0531
_diffrn_reflns_Laue_measured_fraction_full 0.998
_diffrn_reflns_Laue_measured_fraction_max 0.995
_diffrn_reflns_limit_h_max 16
_diffrn_reflns_limit_h_min -16
_diffrn_reflns_limit_k_max 24
_diffrn_reflns_limit_k_min -24
_diffrn_reflns_limit_l_max 35
_diffrn_reflns_limit_l_min -37
_diffrn_reflns_number 100614
_diffrn_reflns_point_group_measured_fraction_full 0.997
_diffrn_reflns_point_group_measured_fraction_max 0.992
_diffrn_reflns_theta_full 25.242
_diffrn_reflns_theta_max 27.593
_diffrn_reflns_theta_min 2.572
_diffrn_source 'fine-focus sealed tube'
_exptl_absorpt_coefficient_mu 3.358
_exptl_absorpt_correction_type multi-scan
_exptl_absorpt_process_details 'SADABS(Bruker 2000)'
_exptl_crystal_colour colourless
_exptl_crystal_density_diffrn 2.115
_exptl_crystal_density_method 'not measured'
_exptl_crystal_description block
_exptl_crystal_F_000 4261
_exptl_crystal_size_max 0.2
_exptl_crystal_size_mid 0.1
_exptl_crystal_size_min 0.1
_exptl_transmission_factor_max 0.7456
_exptl_transmission_factor_min 0.6278
_refine_diff_density_max 2.189
_refine_diff_density_min -1.570
_refine_diff_density_rms 0.138
_refine_ls_abs_structure_details
;
 Flack x determined using 9573 quotients [(I+)-(I-)]/[(I+)+(I-)]
 (Parsons and Flack (2004), Acta Cryst. A60, s61).
;
_refine_ls_abs_structure_Flack 0.030(12)
_refine_ls_extinction_method none
_refine_ls_goodness_of_fit_ref 1.027
_refine_ls_hydrogen_treatment constr
_refine_ls_matrix_type full
_refine_ls_number_parameters 1363
_refine_ls_number_reflns 32029
_refine_ls_number_restraints 408
_refine_ls_restrained_S_all 1.048
_refine_ls_R_factor_all 0.0767
_refine_ls_R_factor_gt 0.0463
_refine_ls_shift/su_max 0.007
_refine_ls_shift/su_mean 0.000
_refine_ls_structure_factor_coef Fsqd
_refine_ls_weighting_details
;
 w=1/[\s^2^(Fo^2^)+(0.0494P)^2^+21.4461P]
 where P=(Fo^2^+2Fc^2^)/3
;
_refine_ls_weighting_scheme calc
_refine_ls_wR_factor_gt 0.1037
_refine_ls_wR_factor_ref 0.1160
_reflns_Friedel_coverage 0.934
_reflns_Friedel_fraction_full 0.995
_reflns_Friedel_fraction_max 0.988
_reflns_number_gt 23504
_reflns_number_total 32029
_reflns_threshold_expression 'I > 2\s(I)'
_cod_data_source_file ja7b12136_si_008.cif
_cod_data_source_block mo_171111d_0m_sq
_cod_database_code 4126964
_shelx_space_group_comment
;
The symmetry employed for this shelxl refinement is uniquely defined
by the following loop, which should always be used as a source of
symmetry information in preference to the above space-group names.
They are only intended as comments.
;
_shelx_estimated_absorpt_t_min 0.6278
_shelx_estimated_absorpt_t_max 0.7456
_shelxl_version_number 2013-2
_platon_squeeze_void_probe_radius 1.20

loop_
_space_group_symop_operation_xyz
'x, y, z'
'-x, y+1/2, -z'

loop_
_atom_site_label
_atom_site_type_symbol
_atom_site_fract_x
_atom_site_fract_y
_atom_site_fract_z
_atom_site_U_iso_or_equiv
_atom_site_adp_type
_atom_site_occupancy
_atom_site_site_symmetry_order
_atom_site_calc_flag
_atom_site_refinement_flags_posn
_atom_site_refinement_flags_adp
_atom_site_refinement_flags_occupancy
_atom_site_disorder_assembly
_atom_site_disorder_group
Ag3 Ag -0.66183(8) -0.43375(6) -0.67956(3) 0.0417(2) Uani 1 1 d . . . . .
Ag16 Ag -0.84212(8) -0.15740(6) -0.82251(3) 0.0389(2) Uani 1 1 d . . . . .
Ag5 Ag -0.61452(8) -0.15559(6) -0.70846(4) 0.0431(3) Uani 1 1 d . . . . .
Ag6 Ag -0.61996(8) -0.25430(5) -0.90635(3) 0.0375(2) Uani 1 1 d . . . . .
Ag11 Ag -0.87577(9) -0.32555(7) -0.59490(4) 0.0510(3) Uani 1 1 d . . . . .
Ag18 Ag -0.89399(8) -0.43052(6) -0.78944(4) 0.0423(3) Uani 1 1 d . . . . .
Ag20 Ag -0.91949(9) -0.18022(7) -0.72097(5) 0.0562(3) Uani 1 1 d . . . . .
Ag1 Ag -0.55236(8) -0.23800(5) -0.80234(3) 0.0361(2) Uani 1 1 d . . . . .
Ag19 Ag -0.95878(9) -0.35172(7) -0.69618(4) 0.0523(3) Uani 1 1 d . . . . .
Ag4 Ag -0.68602(9) -0.27918(7) -0.63697(4) 0.0470(3) Uani 1 1 d . . . . .
Ag12 Ag -0.86180(10) -0.49017(8) -0.63238(5) 0.0602(3) Uani 1 1 d . . . . .
Ag17 Ag -0.82138(9) -0.31483(6) -0.86999(4) 0.0431(3) Uani 1 1 d . . . . .
Ag2 Ag -0.58529(8) -0.41007(6) -0.78557(4) 0.0401(2) Uani 1 1 d . . . . .
Ag8 Ag -0.71285(9) -0.02648(6) -0.78813(4) 0.0440(3) Uani 1 1 d . . . . .
Ag13 Ag -0.79771(9) -0.55696(6) -0.72171(4) 0.0460(3) Uani 1 1 d . . . . .
Ag7 Ag -0.64558(8) -0.11219(5) -0.86445(3) 0.0356(2) Uani 1 1 d . . . . .
Ag15 Ag -0.66500(9) -0.43006(6) -0.89025(4) 0.0477(3) Uani 1 1 d . . . . .
Ag14 Ag -0.74356(9) -0.53322(6) -0.81676(4) 0.0466(3) Uani 1 1 d . . . . .
Ag10 Ag -0.83671(10) -0.16666(8) -0.60369(4) 0.0611(3) Uani 1 1 d . . . . .
Ag9 Ag -0.77360(11) -0.05803(8) -0.68190(5) 0.0691(4) Uani 1 1 d . . . . .
S8 S -0.5307(3) -0.34406(18) -0.84870(12) 0.0371(7) Uani 1 1 d . . . . .
S3 S -0.9758(3) -0.2417(2) -0.65694(13) 0.0456(9) Uani 1 1 d . . . . .
S5 S -0.8454(3) -0.43957(19) -0.86662(12) 0.0395(8) Uani 1 1 d . . . . .
S6 S -0.6657(3) -0.1494(2) -0.63186(12) 0.0474(9) Uani 1 1 d . . . . .
S2 S -0.8772(3) -0.07589(19) -0.76306(13) 0.0409(8) Uani 1 1 d . . . . .
S4 S -0.9483(3) -0.4741(2) -0.71837(13) 0.0442(9) Uani 1 1 d . . . . .
S9 S -0.6229(3) -0.51299(19) -0.74038(12) 0.0402(8) Uani 1 1 d . . . . .
S7 S -0.5592(3) -0.11339(19) -0.77854(12) 0.0381(7) Uani 1 1 d . . . . .
S1 S -0.7920(2) -0.19611(18) -0.89624(11) 0.0339(7) Uani 1 1 d . . . . .
S10 S -0.7181(3) -0.3973(2) -0.60878(11) 0.0426(8) Uani 1 1 d . . . . .
Ag0A Ag -0.51964(14) 0.03244(7) -0.93988(6) 0.0872(5) Uani 1 1 d . . . . .
Ag1A Ag -0.81119(19) -0.77014(11) -0.71553(8) 0.0771(6) Uani 0.75 1 d . U P A 1
Ag2A Ag -0.9754(3) -0.3428(4) -0.47200(8) 0.0960(18) Uani 0.765(11) 1 d . . P B 1
C1 C -0.7511(10) -0.2941(7) -0.7528(4) 0.025(2) Uani 1 1 d . . . . .
Ag2B Ag -0.9483(5) -0.3924(7) -0.4693(2) 0.057(3) Uani 0.235(11) 1 d D . P B 2
Ag1B Ag -0.8879(8) -0.7681(3) -0.7165(2) 0.090(2) Uani 0.25 1 d . U P A 2
O3 O -0.7322(8) -0.3612(5) -0.7502(3) 0.052(2) Uani 1 1 d . . . . .
O1 O -0.7416(8) -0.2646(6) -0.7910(4) 0.064(3) Uani 1 1 d . . . . .
O2 O -0.7610(10) -0.2599(6) -0.7171(3) 0.074(4) Uani 1 1 d . . . . .
O19 O -0.5200(8) -0.1977(5) -0.9518(3) 0.044(2) Uani 1 1 d . . . . .
O25 O -0.9870(10) -0.3901(9) -0.5584(4) 0.079(4) Uani 1 1 d . . . . .
O17 O -0.6770(11) 0.0001(5) -0.8923(4) 0.064(3) Uani 1 1 d . . . . .
O22 O -0.7848(9) -0.6524(7) -0.6725(5) 0.069(3) Uani 1 1 d . . . . .
O18 O -0.5103(9) -0.1034(6) -0.9074(4) 0.066(3) Uani 1 1 d . . . . .
O16 O -0.7343(12) 0.0645(6) -0.8390(4) 0.077(4) Uani 1 1 d . . . . .
O27 O -0.8574(15) -0.1609(10) -0.5283(5) 0.110(5) Uani 1 1 d . U . . .
O10 O -0.7157(10) -0.3237(8) -0.9782(4) 0.079(4) Uani 1 1 d . . . . .
O12 O -0.6685(12) -0.4337(7) -0.9715(4) 0.079(4) Uani 1 1 d . . . . .
O26 O -0.8291(12) -0.2682(8) -0.5225(4) 0.091(5) Uani 1 1 d . . . . .
O23 O -0.8171(14) -0.6090(8) -0.6070(5) 0.096(5) Uani 1 1 d . . . . .
O24 O -0.9938(13) -0.4992(10) -0.5880(7) 0.114(6) Uani 1 1 d . . . . .
O20 O -0.7805(9) -0.6439(6) -0.8392(4) 0.064(3) Uani 1 1 d . . . . .
O21 O -0.8460(12) -0.6532(7) -0.7761(5) 0.095(4) Uani 1 1 d . U . . .
O8 O -0.4775(10) -0.2593(7) -0.7122(5) 0.081(4) Uani 1 1 d . . . . .
O4 O -1.0260(11) -0.3307(7) -0.7900(4) 0.082(4) Uani 1 1 d D . . . .
N2 N -0.4744(8) -0.3169(8) -0.6933(5) 0.052(3) Uani 1 1 d . . . . .
C6 C -0.8757(11) -0.1631(9) -0.9518(4) 0.044(3) Uani 1 1 d . . . . .
N1 N -1.0279(13) -0.2778(11) -0.8151(7) 0.088(5) Uani 1 1 d . U . . .
O9 O -0.5061(8) -0.3347(6) -0.6601(3) 0.053(2) Uani 1 1 d . . . . .
C38 C -0.4227(10) -0.0681(7) -0.7705(5) 0.044(3) Uani 1 1 d . . . . .
C67 C -0.6969(11) 0.0574(8) -0.8755(5) 0.045(3) Uani 1 1 d . . . . .
C27 C -0.6291(10) -0.4238(8) -0.5534(4) 0.043(3) Uani 1 1 d . . . . .
N3 N -0.6889(12) -0.3788(7) -0.9965(5) 0.063(4) Uani 1 1 d . . . . .
C14 C -1.0810(13) -0.5174(12) -0.7294(7) 0.075(6) Uani 1 1 d . . . . .
C7 C -0.8011(12) -0.1445(11) -0.9839(5) 0.067(5) Uani 1 1 d . . . . .
H7A H -0.7528 -0.1070 -0.9698 0.100 Uiso 1 1 calc R U . . .
H7B H -0.8425 -0.1283 -1.0139 0.100 Uiso 1 1 calc R U . . .
H7C H -0.7595 -0.1860 -0.9890 0.100 Uiso 1 1 calc R U . . .
C39 C -0.3899(13) -0.0593(10) -0.7183(6) 0.075(6) Uani 1 1 d . . . . .
H39A H -0.4462 -0.0344 -0.7064 0.112 Uiso 1 1 calc R U . . .
H39B H -0.3237 -0.0320 -0.7112 0.112 Uiso 1 1 calc R U . . .
H39C H -0.3786 -0.1056 -0.7035 0.112 Uiso 1 1 calc R U . . .
O7 O -0.4336(11) -0.3647(8) -0.7182(4) 0.088(4) Uani 1 1 d . . . . .
C62 C -0.4903(13) -0.1389(8) -0.9400(7) 0.060(5) Uani 1 1 d . . . . .
C40 C -0.4364(14) -0.0022(11) -0.7972(7) 0.075(6) Uani 1 1 d . . . . .
H40A H -0.4642 -0.0126 -0.8302 0.113 Uiso 1 1 calc R U . . .
H40B H -0.3675 0.0217 -0.7940 0.113 Uiso 1 1 calc R U . . .
H40C H -0.4868 0.0282 -0.7851 0.113 Uiso 1 1 calc R U . . .
C30 C -0.5130(12) -0.5755(8) -0.7217(5) 0.069(5) Uani 1 1 d D U . . .
C22 C -0.5563(13) -0.1129(9) -0.5848(6) 0.057(4) Uani 1 1 d . . . . .
C8 C -0.9320(15) -0.0986(10) -0.9398(6) 0.070(5) Uani 1 1 d . . . . .
H8A H -0.9729 -0.1101 -0.9157 0.104 Uiso 1 1 calc R U . . .
H8B H -0.9805 -0.0814 -0.9677 0.104 Uiso 1 1 calc R U . . .
H8C H -0.8795 -0.0621 -0.9281 0.104 Uiso 1 1 calc R U . . .
C10 C -0.9562(11) -0.4652(9) -0.9138(5) 0.068(5) Uani 1 1 d D . . . .
C52 C -0.7966(16) -0.6572(11) -0.6332(8) 0.072(6) Uani 1 1 d . . . . .
C42 C -1.0199(13) -0.4537(14) -0.5614(6) 0.068(6) Uani 1 1 d . . . . .
C16 C -1.1144(15) -0.5322(12) -0.7828(7) 0.082(6) Uani 1 1 d . U . . .
H16A H -1.0901 -0.4935 -0.8003 0.122 Uiso 1 1 calc R U . . .
H16B H -1.1921 -0.5361 -0.7913 0.122 Uiso 1 1 calc R U . . .
H16C H -1.0818 -0.5763 -0.7903 0.122 Uiso 1 1 calc R U . . .
N5 N -0.6026(12) -0.5509(8) -0.8940(5) 0.066(4) Uani 1 1 d . . . . .
O5 O -1.0379(17) -0.2183(9) -0.8020(7) 0.156(7) Uani 1 1 d D U . . .
O6 O -1.0284(17) -0.2891(11) -0.8588(6) 0.158(8) Uani 1 1 d D U . . .
C47 C -0.8528(19) -0.2145(15) -0.5070(8) 0.087(5) Uani 1 1 d . U . . .
C34 C -0.3911(11) -0.3633(8) -0.8559(6) 0.051(4) Uani 1 1 d . . . . .
O14 O -0.9260(15) 0.0867(10) -0.6106(6) 0.119(6) Uani 1 1 d . U . . .
C29 C -0.5649(17) -0.4874(11) -0.5650(7) 0.083(7) Uani 1 1 d . . . . .
H29A H -0.6140 -0.5246 -0.5790 0.125 Uiso 1 1 calc R U . . .
H29B H -0.5195 -0.5049 -0.5363 0.125 Uiso 1 1 calc R U . . .
H29C H -0.5203 -0.4731 -0.5872 0.125 Uiso 1 1 calc R U . . .
N11 N -0.5762(10) 0.1282(7) -0.9113(4) 0.058(3) Uani 1 1 d . . . . .
H11A H -0.5315 0.1375 -0.8802 0.069 Uiso 1 1 calc R U . . .
H11B H -0.5673 0.1682 -0.9319 0.069 Uiso 1 1 calc R U . . .
C68 C -0.6876(13) 0.1242(7) -0.9067(5) 0.054(4) Uani 1 1 d D . . . .
H68 H -0.7038 0.1667 -0.8892 0.065 Uiso 1 1 calc R U . . .
C9 C -0.9552(14) -0.2199(10) -0.9721(6) 0.066(5) Uani 1 1 d . . . . .
H9A H -0.9179 -0.2648 -0.9726 0.099 Uiso 1 1 calc R U . . .
H9B H -0.9894 -0.2069 -1.0040 0.099 Uiso 1 1 calc R U . . .
H9C H -1.0095 -0.2245 -0.9528 0.099 Uiso 1 1 calc R U . . .
C17 C -1.0642(15) -0.5912(10) -0.7062(7) 0.081(6) Uani 1 1 d . . . . .
H17A H -1.0234 -0.6209 -0.7239 0.122 Uiso 1 1 calc R U . . .
H17B H -1.1337 -0.6130 -0.7061 0.122 Uiso 1 1 calc R U . . .
H17C H -1.0250 -0.5864 -0.6740 0.122 Uiso 1 1 calc R U . . .
C26 C -0.5541(17) -0.3647(11) -0.5371(6) 0.094(7) Uani 1 1 d . . . . .
H26A H -0.5116 -0.3546 -0.5609 0.140 Uiso 1 1 calc R U . . .
H26B H -0.5068 -0.3780 -0.5078 0.140 Uiso 1 1 calc R U . . .
H26C H -0.5949 -0.3228 -0.5320 0.140 Uiso 1 1 calc R U . . .
O11 O -0.6808(14) -0.3786(7) -1.0373(4) 0.099(5) Uani 1 1 d . . . . .
C63 C -0.4156(13) -0.1046(8) -0.9701(7) 0.071(6) Uani 1 1 d D . . . .
H63 H -0.4127 -0.1384 -0.9961 0.085 Uiso 1 1 calc R U . . .
C28 C -0.7001(15) -0.4425(13) -0.5211(7) 0.088(7) Uani 1 1 d . U . . .
H28A H -0.7679 -0.4174 -0.5301 0.131 Uiso 1 1 calc R U . . .
H28B H -0.6663 -0.4291 -0.4892 0.131 Uiso 1 1 calc R U . . .
H28C H -0.7132 -0.4933 -0.5224 0.131 Uiso 1 1 calc R U . . .
C36 C -0.3919(13) -0.3619(11) -0.9096(6) 0.076(5) Uani 1 1 d . U . . .
H36A H -0.4591 -0.3818 -0.9265 0.114 Uiso 1 1 calc R U . . .
H36B H -0.3322 -0.3899 -0.9161 0.114 Uiso 1 1 calc R U . . .
H36C H -0.3850 -0.3133 -0.9197 0.114 Uiso 1 1 calc R U . . .
C41 C -0.3506(13) -0.1169(12) -0.7920(8) 0.085(6) Uani 1 1 d . U . . .
H41A H -0.3394 -0.1607 -0.7740 0.127 Uiso 1 1 calc R U . . .
H41B H -0.2818 -0.0939 -0.7914 0.127 Uiso 1 1 calc R U . . .
H41C H -0.3844 -0.1275 -0.8244 0.127 Uiso 1 1 calc R U . . .
C72 C -0.5962(14) -0.6068(9) -0.8914(6) 0.059(4) Uani 1 1 d . . . . .
O15 O -0.9177(12) -0.0241(10) -0.6223(7) 0.114(6) Uani 1 1 d . U . . .
C73 C -0.589(2) -0.6817(11) -0.8881(9) 0.095(7) Uani 1 1 d . . . . .
H73A H -0.6218 -0.7027 -0.9181 0.142 Uiso 1 1 calc R U . . .
H73B H -0.6264 -0.6982 -0.8638 0.142 Uiso 1 1 calc R U . . .
H73C H -0.5139 -0.6957 -0.8800 0.142 Uiso 1 1 calc R U . . .
C53 C -0.7959(14) -0.7311(9) -0.6117(6) 0.077(6) Uani 1 1 d D . . . .
H53 H -0.8355 -0.7305 -0.5854 0.092 Uiso 1 1 calc R U . . .
C25 C -0.5775(17) -0.1348(12) -0.5389(6) 0.083(6) Uani 1 1 d . . . . .
H25A H -0.6521 -0.1249 -0.5376 0.124 Uiso 1 1 calc R U . . .
H25B H -0.5306 -0.1088 -0.5141 0.124 Uiso 1 1 calc R U . . .
H25C H -0.5639 -0.1854 -0.5346 0.124 Uiso 1 1 calc R U . . .
C43 C -1.0870(17) -0.4792(15) -0.5306(9) 0.107(8) Uani 1 1 d D U . . .
H43 H -1.0997 -0.5308 -0.5354 0.128 Uiso 1 1 calc R U . . .
O13 O -0.8126(14) 0.0476(7) -0.6499(5) 0.100(5) Uani 1 1 d . . . . .
C35 C -0.3680(18) -0.4400(12) -0.8405(10) 0.111(8) Uani 1 1 d . U . . .
H35A H -0.3551 -0.4428 -0.8064 0.167 Uiso 1 1 calc R U . . .
H35B H -0.3048 -0.4566 -0.8517 0.167 Uiso 1 1 calc R U . . .
H35C H -0.4294 -0.4694 -0.8538 0.167 Uiso 1 1 calc R U . . .
C15 C -1.1577(17) -0.4679(17) -0.7163(12) 0.135(11) Uani 1 1 d . . . . .
H15A H -1.1248 -0.4432 -0.6877 0.203 Uiso 1 1 calc R U . . .
H15B H -1.2207 -0.4936 -0.7110 0.203 Uiso 1 1 calc R U . . .
H15C H -1.1790 -0.4337 -0.7416 0.203 Uiso 1 1 calc R U . . .
C37 C -0.3166(14) -0.3123(13) -0.8283(9) 0.110(8) Uani 1 1 d . U . . .
H37A H -0.3329 -0.2648 -0.8407 0.165 Uiso 1 1 calc R U . . .
H37B H -0.2432 -0.3245 -0.8304 0.165 Uiso 1 1 calc R U . . .
H37C H -0.3244 -0.3139 -0.7956 0.165 Uiso 1 1 calc R U . . .
C13 C -0.9333(19) -0.4478(13) -0.9582(6) 0.120(9) Uani 1 1 d D U . . .
H13A H -0.9732 -0.4056 -0.9703 0.180 Uiso 1 1 calc R U . . .
H13B H -0.9542 -0.4870 -0.9799 0.180 Uiso 1 1 calc R U . . .
H13C H -0.8568 -0.4390 -0.9550 0.180 Uiso 1 1 calc R U . . .
C46 C -1.2546(16) -0.4447(14) -0.5855(7) 0.101(8) Uani 1 1 d D U . . .
H46A H -1.2084 -0.4303 -0.6070 0.151 Uiso 1 1 calc R U . . .
H46B H -1.3164 -0.4132 -0.5892 0.151 Uiso 1 1 calc R U . . .
H46C H -1.2790 -0.4930 -0.5927 0.151 Uiso 1 1 calc R U . . .
N4 N -0.8884(18) 0.0335(12) -0.6252(7) 0.099(6) Uani 1 1 d . . . . .
C66 C -0.257(2) -0.1616(14) -0.9146(9) 0.116(8) Uani 1 1 d D U . . .
H66A H -0.2933 -0.1673 -0.8882 0.174 Uiso 1 1 d R U . . .
H66B H -0.1805 -0.1550 -0.9029 0.174 Uiso 1 1 d R U . . .
H66C H -0.2685 -0.2035 -0.9344 0.174 Uiso 1 1 d R U . . .
C24 C -0.4523(17) -0.1355(18) -0.5956(8) 0.143(10) Uani 1 1 d . U . . .
H24A H -0.4345 -0.1826 -0.5827 0.214 Uiso 1 1 calc R U . . .
H24B H -0.3965 -0.1023 -0.5817 0.214 Uiso 1 1 calc R U . . .
H24C H -0.4575 -0.1366 -0.6296 0.214 Uiso 1 1 calc R U . . .
C61 C -1.010(2) -0.7585(12) -0.7986(8) 0.104(6) Uani 1 1 d D U . . .
H61A H -0.9770 -0.7851 -0.7707 0.155 Uiso 0.75 1 d R U P A 1
H61B H -1.0847 -0.7722 -0.8081 0.155 Uiso 0.75 1 d R U P A 1
H61C H -1.0052 -0.7081 -0.7917 0.155 Uiso 0.75 1 d R U P A 1
C32 C -0.4569(19) -0.5889(13) -0.7602(7) 0.132(10) Uani 1 1 d D U . . .
H32A H -0.5076 -0.6066 -0.7874 0.198 Uiso 1 1 calc R U . . .
H32B H -0.4009 -0.6241 -0.7504 0.198 Uiso 1 1 calc R U . . .
H32C H -0.4247 -0.5452 -0.7686 0.198 Uiso 1 1 calc R U . . .
N6 N -0.7754(17) -0.7976(8) -0.7859(7) 0.120(7) Uani 1 1 d D . . . .
H6A H -0.6985 -0.7904 -0.7855 0.144 Uiso 1 1 calc R U . A 1
H6B H -0.7922 -0.8477 -0.7928 0.144 Uiso 1 1 calc R U . A 1
C48 C -0.867(2) -0.2167(12) -0.4537(10) 0.136(6) Uani 1 1 d D U . . .
H48 H -0.9348 -0.1933 -0.4499 0.164 Uiso 1 1 calc R U . . .
C44 C -1.1926(13) -0.4407(11) -0.5353(6) 0.086(6) Uani 1 1 d D . . . .
H44 H -1.1771 -0.3901 -0.5275 0.104 Uiso 1 1 calc R U . . .
C57 C -0.8221(16) -0.6753(9) -0.8133(7) 0.073(5) Uani 1 1 d . . . . .
C45 C -1.2568(18) -0.4701(16) -0.5007(8) 0.125(10) Uani 1 1 d D . . . .
H45A H -1.2538 -0.5217 -0.5010 0.188 Uiso 1 1 calc R U . . .
H45B H -1.3312 -0.4548 -0.5097 0.188 Uiso 1 1 calc R U . . .
H45C H -1.2268 -0.4529 -0.4693 0.188 Uiso 1 1 calc DR U . . .
C71 C -0.7602(19) 0.1878(10) -0.9799(7) 0.104(7) Uani 1 1 d D U . . .
H71A H -0.7949 0.2264 -0.9663 0.155 Uiso 1 1 calc R U . . .
H71B H -0.7965 0.1803 -1.0123 0.155 Uiso 1 1 calc R U . . .
H71C H -0.6854 0.1998 -0.9792 0.155 Uiso 1 1 calc R U . . .
C11 C -1.0518(14) -0.4292(14) -0.9087(8) 0.123(9) Uani 1 1 d D U . . .
H11C H -1.0979 -0.4614 -0.8955 0.185 Uiso 1 1 calc R U . . .
H11D H -1.0893 -0.4127 -0.9393 0.185 Uiso 1 1 calc R U . . .
H11E H -1.0334 -0.3888 -0.8878 0.185 Uiso 1 1 calc R U . . .
C23 C -0.559(2) -0.0344(12) -0.5882(8) 0.111(7) Uani 1 1 d . U . . .
H23A H -0.5404 -0.0197 -0.6177 0.166 Uiso 1 1 calc R U . . .
H23B H -0.5084 -0.0142 -0.5620 0.166 Uiso 1 1 calc R U . . .
H23C H -0.6313 -0.0177 -0.5870 0.166 Uiso 1 1 calc R U . . .
C59 C -0.9536(15) -0.7710(12) -0.8387(7) 0.113(6) Uani 1 1 d D U . . .
H59 H -0.9590 -0.8224 -0.8462 0.135 Uiso 1 1 calc R U . . .
C12 C -0.967(2) -0.5383(12) -0.9088(9) 0.202(16) Uani 1 1 d D U . . .
H12A H -0.9547 -0.5503 -0.8755 0.303 Uiso 1 1 calc R U . . .
H12B H -0.9151 -0.5628 -0.9236 0.303 Uiso 1 1 calc R U . . .
H12C H -1.0394 -0.5527 -0.9237 0.303 Uiso 1 1 calc R U . . .
C70 C -0.8751(17) 0.1158(13) -0.9406(8) 0.114(9) Uani 1 1 d D U . . .
H70A H -0.8801 0.0716 -0.9238 0.171 Uiso 1 1 calc R U . . .
H70B H -0.9292 0.1163 -0.9694 0.171 Uiso 1 1 calc R U . . .
H70C H -0.8872 0.1554 -0.9208 0.171 Uiso 1 1 calc R U . . .
C69 C -0.7661(13) 0.1220(10) -0.9523(5) 0.075(5) Uani 1 1 d D . . . .
H69 H -0.7516 0.0801 -0.9709 0.090 Uiso 1 1 calc R U . . .
C58 C -0.8381(19) -0.7538(9) -0.8225(7) 0.113(9) Uani 1 1 d D . . . .
N10 N -0.4694(19) -0.0404(11) -0.9926(9) 0.149(9) Uani 1 1 d D U . . .
H10A H -0.5330 -0.0545 -1.0160 0.179 Uiso 1 1 calc R U . . .
H10B H -0.4202 -0.0152 -1.0093 0.179 Uiso 1 1 calc R U . . .
C64 C -0.3024(14) -0.0980(17) -0.9432(9) 0.135(9) Uani 1 1 d D U . . .
H64 H -0.2941 -0.0546 -0.9234 0.162 Uiso 1 1 calc R U . . .
C31 C -0.4371(19) -0.5438(14) -0.6828(8) 0.148(11) Uani 1 1 d D U . . .
H31A H -0.3858 -0.5147 -0.6952 0.223 Uiso 1 1 calc R U . . .
H31B H -0.3991 -0.5812 -0.6632 0.223 Uiso 1 1 calc R U . . .
H31C H -0.4759 -0.5145 -0.6641 0.223 Uiso 1 1 calc R U . . .
N7 N -0.8469(18) -0.7812(10) -0.6481(6) 0.123(7) Uani 1 1 d D U . . .
H7AA H -0.9251 -0.7771 -0.6510 0.148 Uiso 0.75 1 calc R U P A 1
H7AB H -0.8267 -0.8294 -0.6369 0.148 Uiso 0.75 1 calc R U P A 1
H7BC H -0.9133 -0.7960 -0.6381 0.148 Uiso 0.25 1 calc R U P A 2
H7BD H -0.7998 -0.8230 -0.6440 0.148 Uiso 0.25 1 calc R U P A 2
C18 C -1.1164(13) -0.2245(9) -0.6507(6) 0.076(5) Uani 1 1 d D U . . .
C2 C -0.9919(10) -0.0139(7) -0.7789(4) 0.059(4) Uani 1 1 d D U . . .
C4 C -0.9533(14) 0.0577(8) -0.7658(7) 0.083(6) Uani 1 1 d D U . . .
H4A H -0.9300 0.0604 -0.7318 0.125 Uiso 1 1 calc R U . . .
H4B H -1.0110 0.0915 -0.7759 0.125 Uiso 1 1 calc R U . . .
H4C H -0.8933 0.0688 -0.7809 0.125 Uiso 1 1 calc R U . . .
C19 C -1.1311(15) -0.1481(11) -0.6467(10) 0.106(7) Uani 1 1 d D U . . .
H19A H -1.0813 -0.1303 -0.6193 0.159 Uiso 1 1 calc R U . . .
H19B H -1.2044 -0.1384 -0.6432 0.159 Uiso 1 1 calc R U . . .
H19C H -1.1173 -0.1248 -0.6748 0.159 Uiso 1 1 calc R U . . .
C5 C -1.0752(13) -0.0342(10) -0.7531(7) 0.091(6) Uani 1 1 d D U . . .
H5A H -1.0810 -0.0856 -0.7526 0.136 Uiso 1 1 calc R U . . .
H5B H -1.1435 -0.0140 -0.7684 0.136 Uiso 1 1 calc R U . . .
H5C H -1.0564 -0.0165 -0.7210 0.136 Uiso 1 1 calc R U . . .
C60 C -1.009(2) -0.7316(14) -0.8811(8) 0.134(9) Uani 1 1 d D U . . .
H60A H -1.0794 -0.7520 -0.8924 0.201 Uiso 1 1 calc R U . . .
H60B H -0.9664 -0.7350 -0.9057 0.201 Uiso 1 1 calc R U . . .
H60C H -1.0162 -0.6821 -0.8731 0.201 Uiso 1 1 calc R U . . .
C54 C -0.6817(16) -0.7539(10) -0.5940(10) 0.119(8) Uani 1 1 d D U . . .
H54 H -0.6518 -0.7569 -0.6232 0.143 Uiso 1 1 calc R U . . .
C55 C -0.605(2) -0.7049(18) -0.5634(12) 0.192(17) Uani 1 1 d D U . . .
H55A H -0.6229 -0.6553 -0.5701 0.288 Uiso 1 1 d R U . . .
H55B H -0.5318 -0.7138 -0.5667 0.288 Uiso 1 1 d R U . . .
H55C H -0.6133 -0.7159 -0.5314 0.288 Uiso 1 1 d R U . . .
C20 C -1.127(2) -0.2525(16) -0.6052(8) 0.132(8) Uani 1 1 d D U . . .
H20A H -1.1717 -0.2158 -0.5953 0.197 Uiso 1 1 d R U . . .
H20B H -1.0557 -0.2507 -0.5856 0.197 Uiso 1 1 d R U . . .
H20C H -1.1590 -0.2987 -0.6021 0.197 Uiso 1 1 d R U . . .
C51 C -0.660(2) -0.2044(17) -0.4345(10) 0.161(10) Uani 1 1 d D U . . .
H51A H -0.6441 -0.2504 -0.4196 0.241 Uiso 1 1 d R U . . .
H51B H -0.6042 -0.1708 -0.4212 0.241 Uiso 1 1 d R U . . .
H51C H -0.6628 -0.2088 -0.4681 0.241 Uiso 1 1 d R U . . .
C21 C -1.1830(19) -0.2552(16) -0.6928(9) 0.128(8) Uani 1 1 d D U . . .
H21A H -1.1568 -0.2395 -0.7205 0.192 Uiso 1 1 calc R U . . .
H21B H -1.2570 -0.2398 -0.6951 0.192 Uiso 1 1 calc R U . . .
H21C H -1.1795 -0.3066 -0.6908 0.192 Uiso 1 1 calc R U . . .
C3 C -1.0282(19) -0.0199(12) -0.8294(6) 0.136(8) Uani 1 1 d D U . . .
H3A H -0.9678 -0.0127 -0.8450 0.204 Uiso 1 1 calc R U . . .
H3B H -1.0828 0.0159 -0.8400 0.204 Uiso 1 1 calc R U . . .
H3C H -1.0585 -0.0667 -0.8370 0.204 Uiso 1 1 calc R U . . .
C56 C -0.667(3) -0.8280(13) -0.5742(12) 0.179(13) Uani 1 1 d D U . . .
H56A H -0.7361 -0.8383 -0.5664 0.268 Uiso 1 1 d R U . . .
H56B H -0.6137 -0.8207 -0.5454 0.268 Uiso 1 1 d R U . . .
H56C H -0.6444 -0.8676 -0.5916 0.268 Uiso 1 1 d R U . . .
N8 N -1.020(2) -0.4651(15) -0.4816(9) 0.148(9) Uani 1 1 d . U . . .
H8D H -0.9702 -0.5052 -0.4742 0.178 Uiso 0.235(11) 1 calc R U P B 2
H8E H -1.0693 -0.4674 -0.4594 0.178 Uiso 0.235(11) 1 calc DR U P B 2
C49 C -0.7690(18) -0.1777(12) -0.4261(9) 0.170(8) Uani 1 1 d D U . . .
H49 H -0.7755 -0.1273 -0.4359 0.204 Uiso 1 1 calc R U . . .
C50 C -0.766(3) -0.1801(19) -0.3728(10) 0.235(14) Uani 1 1 d D U . . .
H50A H -0.8074 -0.1401 -0.3647 0.353 Uiso 1 1 d R U . . .
H50B H -0.6906 -0.1730 -0.3597 0.353 Uiso 1 1 d R U . . .
H50C H -0.7910 -0.2234 -0.3601 0.353 Uiso 1 1 d R U . . .
C65 C -0.233(2) -0.0936(19) -0.9802(11) 0.169(10) Uani 1 1 d D U . . .
H65A H -0.1925 -0.1326 -0.9903 0.254 Uiso 1 1 d R U . . .
H65B H -0.1832 -0.0599 -0.9621 0.254 Uiso 1 1 d R U . . .
H65C H -0.2746 -0.0701 -1.0076 0.254 Uiso 1 1 d R U . . .
N9 N -0.865(2) -0.2920(10) -0.4389(8) 0.161(7) Uani 1 1 d D U . . .
H9AA H -0.8677 -0.2943 -0.4053 0.193 Uiso 0.765(11) 1 calc R U P B 1
H9AB H -0.7967 -0.3135 -0.4430 0.193 Uiso 0.765(11) 1 calc R U P B 1
H9BC H -0.8814 -0.2897 -0.4072 0.193 Uiso 0.235(11) 1 calc R U P B 2
H9BD H -0.7882 -0.3044 -0.4340 0.193 Uiso 0.235(11) 1 calc R U P B 2
O28 O -0.5266(13) -0.2638(7) -1.0360(5) 0.084(4) Uani 1 1 d G . . . .
H28 H -0.5074 -0.2996 -1.0177 0.126 Uiso 1 1 d DG U . . .
C33 C -0.5528(19) -0.6413(11) -0.7059(9) 0.150(9) Uani 1 1 d D U . . .
H33A H -0.6228 -0.6520 -0.7250 0.225 Uiso 1 1 calc R U . . .
H33B H -0.5592 -0.6367 -0.6731 0.225 Uiso 1 1 calc R U . . .
H33C H -0.5030 -0.6794 -0.7089 0.225 Uiso 1 1 calc R U . . .

loop_
_atom_site_aniso_label
_atom_site_aniso_U_11
_atom_site_aniso_U_22
_atom_site_aniso_U_33
_atom_site_aniso_U_23
_atom_site_aniso_U_13
_atom_site_aniso_U_12
Ag3 0.0409(5) 0.0502(6) 0.0322(5) 0.0032(5) 0.0021(4) -0.0017(5)
Ag16 0.0368(5) 0.0416(6) 0.0374(5) 0.0019(5) 0.0049(4) 0.0018(5)
Ag5 0.0434(6) 0.0489(6) 0.0345(5) -0.0024(5) 0.0013(4) -0.0041(5)
Ag6 0.0392(5) 0.0397(6) 0.0333(5) 0.0028(4) 0.0065(4) 0.0059(4)
Ag11 0.0398(6) 0.0748(8) 0.0393(6) 0.0174(6) 0.0100(5) 0.0115(6)
Ag18 0.0338(5) 0.0497(6) 0.0420(6) -0.0015(5) 0.0041(4) -0.0055(5)
Ag20 0.0444(6) 0.0628(8) 0.0608(7) 0.0237(6) 0.0090(5) 0.0055(6)
Ag1 0.0353(5) 0.0368(6) 0.0346(5) 0.0014(4) 0.0026(4) -0.0015(4)
Ag19 0.0433(6) 0.0585(7) 0.0520(7) 0.0023(6) 0.0014(5) 0.0058(5)
Ag4 0.0417(6) 0.0590(7) 0.0381(6) 0.0120(5) 0.0028(4) 0.0031(5)
Ag12 0.0464(7) 0.0788(9) 0.0522(7) 0.0049(6) 0.0015(5) -0.0111(6)
Ag17 0.0442(6) 0.0399(6) 0.0420(6) 0.0041(5) 0.0005(4) -0.0023(5)
Ag2 0.0413(6) 0.0418(6) 0.0351(5) 0.0041(4) 0.0025(4) -0.0013(5)
Ag8 0.0444(6) 0.0403(6) 0.0491(6) -0.0006(5) 0.0134(5) -0.0009(5)
Ag13 0.0463(6) 0.0370(6) 0.0540(6) 0.0080(5) 0.0084(5) -0.0017(5)
Ag7 0.0389(5) 0.0357(5) 0.0317(5) 0.0015(4) 0.0054(4) -0.0009(4)
Ag15 0.0491(6) 0.0477(6) 0.0471(6) -0.0094(5) 0.0110(5) -0.0058(5)
Ag14 0.0481(6) 0.0505(7) 0.0387(6) 0.0008(5) 0.0019(5) 0.0034(5)
Ag10 0.0523(7) 0.0788(9) 0.0522(7) -0.0044(7) 0.0104(6) -0.0080(7)
Ag9 0.0678(8) 0.0715(9) 0.0588(8) -0.0196(7) -0.0108(6) 0.0202(7)
S8 0.0349(17) 0.0368(18) 0.0384(18) 0.0024(14) 0.0043(13) 0.0020(14)
S3 0.0308(17) 0.063(2) 0.0409(19) 0.0108(18) 0.0025(14) 0.0079(17)
S5 0.0362(17) 0.0414(19) 0.0353(17) 0.0008(15) -0.0070(13) -0.0082(15)
S6 0.0432(19) 0.064(2) 0.0308(17) -0.0094(17) -0.0015(14) -0.0076(18)
S2 0.0348(17) 0.0393(19) 0.047(2) 0.0026(16) 0.0051(15) 0.0062(15)
S4 0.0293(17) 0.049(2) 0.051(2) 0.0128(17) 0.0014(14) -0.0041(16)
S9 0.0374(17) 0.0375(19) 0.0421(18) 0.0056(15) -0.0012(14) 0.0002(15)
S7 0.0338(17) 0.0354(17) 0.0406(18) 0.0038(15) -0.0038(14) -0.0049(15)
S1 0.0303(15) 0.0391(18) 0.0293(15) 0.0083(14) -0.0012(12) 0.0034(13)
S10 0.0335(17) 0.062(2) 0.0290(16) 0.0099(16) -0.0019(13) 0.0039(16)
Ag0A 0.1129(12) 0.0421(7) 0.1276(13) 0.0220(8) 0.0755(11) 0.0127(7)
Ag1A 0.0767(13) 0.0539(11) 0.0862(14) 0.0250(9) -0.0204(12) -0.0128(11)
Ag2A 0.0962(19) 0.137(5) 0.0589(13) -0.0041(16) 0.0239(12) -0.031(2)
C1 0.016(4) 0.029(5) 0.024(5) -0.002(4) -0.008(3) 0.002(3)
Ag2B 0.052(3) 0.078(7) 0.040(3) -0.007(3) 0.006(2) -0.002(3)
Ag1B 0.142(6) 0.050(3) 0.061(3) 0.012(3) -0.019(4) -0.019(4)
O3 0.060(6) 0.040(6) 0.049(6) -0.008(5) -0.011(5) -0.008(5)
O1 0.053(6) 0.078(8) 0.063(7) 0.025(6) 0.017(5) -0.002(5)
O2 0.105(9) 0.071(8) 0.034(6) -0.007(5) -0.017(5) 0.041(7)
O19 0.053(6) 0.048(6) 0.033(5) 0.006(4) 0.010(4) -0.009(5)
O25 0.060(8) 0.109(12) 0.075(9) 0.030(8) 0.033(6) -0.007(8)
O17 0.125(10) 0.023(5) 0.049(6) 0.001(4) 0.031(6) 0.006(5)
O22 0.074(8) 0.053(7) 0.078(9) 0.022(6) 0.007(6) -0.003(6)
O18 0.077(8) 0.052(7) 0.087(8) -0.032(6) 0.057(7) -0.017(6)
O16 0.121(11) 0.053(7) 0.065(8) 0.016(6) 0.033(7) 0.020(7)
O27 0.149(11) 0.111(10) 0.077(8) -0.007(8) 0.039(8) 0.018(9)
O10 0.082(8) 0.096(10) 0.053(7) -0.035(7) -0.004(6) 0.011(7)
O12 0.129(11) 0.061(8) 0.059(7) 0.003(6) 0.052(7) 0.018(8)
O26 0.113(11) 0.089(10) 0.051(7) -0.017(7) -0.032(7) 0.002(9)
O23 0.135(13) 0.069(10) 0.070(9) 0.023(8) -0.019(8) -0.018(9)
O24 0.096(11) 0.109(13) 0.160(16) 0.022(12) 0.080(12) -0.015(9)
O20 0.080(7) 0.063(7) 0.051(6) -0.005(5) 0.021(6) -0.009(6)
O21 0.113(9) 0.074(7) 0.110(9) -0.028(7) 0.051(7) -0.032(7)
O8 0.058(7) 0.078(9) 0.107(10) 0.043(8) 0.014(7) 0.020(7)
O4 0.093(10) 0.077(10) 0.076(9) 0.025(8) 0.018(7) 0.033(8)
N2 0.022(5) 0.077(9) 0.055(8) 0.022(8) -0.001(5) 0.004(6)
C6 0.048(8) 0.058(9) 0.023(6) 0.021(6) 0.001(5) 0.009(7)
N1 0.057(8) 0.082(9) 0.109(10) -0.002(9) -0.025(7) 0.008(8)
O9 0.055(6) 0.066(7) 0.039(5) 0.011(5) 0.010(4) 0.000(5)
C38 0.029(7) 0.032(7) 0.064(9) 0.016(7) -0.005(6) -0.003(6)
C67 0.042(7) 0.044(9) 0.048(8) 0.010(7) 0.004(6) -0.009(6)
C27 0.030(6) 0.063(10) 0.032(7) 0.003(7) -0.005(5) 0.004(7)
N3 0.091(10) 0.044(7) 0.064(9) 0.004(7) 0.040(8) 0.017(7)
C14 0.035(8) 0.112(16) 0.073(12) 0.006(12) 0.001(8) -0.028(10)
C7 0.050(9) 0.108(15) 0.038(8) 0.038(9) -0.002(7) 0.003(9)
C39 0.045(9) 0.078(12) 0.081(12) 0.019(10) -0.038(8) -0.024(9)
O7 0.080(8) 0.115(11) 0.065(8) -0.027(8) 0.004(7) -0.015(8)
C62 0.051(9) 0.037(9) 0.099(14) 0.012(9) 0.032(9) 0.002(7)
C40 0.052(10) 0.081(13) 0.091(14) 0.023(11) 0.009(9) -0.038(10)
C30 0.053(9) 0.046(9) 0.105(14) 0.028(9) 0.008(9) 0.014(8)
C22 0.054(9) 0.058(10) 0.051(9) -0.016(8) -0.009(7) -0.006(8)
C8 0.071(11) 0.062(11) 0.060(10) 0.021(9) -0.025(9) 0.008(9)
C10 0.047(9) 0.103(15) 0.044(9) -0.016(9) -0.015(7) -0.030(9)
C52 0.078(12) 0.050(11) 0.077(14) 0.030(11) -0.010(10) -0.017(9)
C42 0.042(9) 0.124(19) 0.038(9) 0.020(10) 0.011(7) 0.002(11)
C16 0.063(10) 0.091(13) 0.079(12) 0.008(11) -0.015(9) -0.042(10)
N5 0.070(9) 0.054(9) 0.076(10) -0.016(8) 0.019(7) 0.005(7)
O5 0.146(11) 0.124(11) 0.170(12) 0.004(10) -0.042(9) 0.004(10)
O6 0.146(12) 0.200(14) 0.141(12) 0.036(11) 0.057(10) 0.040(11)
C47 0.095(11) 0.104(12) 0.070(10) 0.005(10) 0.036(9) -0.016(10)
C34 0.040(8) 0.042(8) 0.068(10) 0.004(7) 0.006(7) 0.011(7)
O14 0.141(13) 0.104(12) 0.125(13) -0.004(10) 0.062(11) 0.031(11)
C29 0.089(14) 0.081(14) 0.063(11) 0.009(10) -0.025(10) 0.050(11)
N11 0.072(8) 0.053(7) 0.050(7) 0.011(6) 0.014(6) -0.013(6)
C68 0.082(11) 0.024(7) 0.055(9) -0.002(6) 0.010(8) 0.008(7)
C9 0.063(10) 0.068(11) 0.054(10) -0.002(8) -0.020(8) 0.000(9)
C17 0.070(12) 0.075(13) 0.083(13) 0.041(11) -0.024(10) -0.021(10)
C26 0.099(15) 0.095(15) 0.057(11) 0.012(10) -0.059(10) -0.021(12)
O11 0.176(15) 0.087(10) 0.046(7) -0.010(6) 0.052(8) -0.022(10)
C63 0.090(13) 0.035(8) 0.115(15) 0.003(9) 0.089(12) -0.007(8)
C28 0.068(11) 0.131(17) 0.065(11) 0.036(12) 0.015(9) 0.019(12)
C36 0.056(9) 0.101(13) 0.076(11) 0.025(10) 0.026(8) 0.029(9)
C41 0.030(8) 0.095(13) 0.124(15) -0.035(12) 0.003(9) -0.020(9)
C72 0.075(11) 0.045(10) 0.061(10) -0.004(8) 0.025(8) 0.009(8)
O15 0.081(9) 0.083(10) 0.190(17) 0.011(11) 0.059(10) 0.003(9)
C73 0.117(18) 0.064(13) 0.111(17) -0.032(12) 0.043(14) 0.004(12)
C53 0.087(13) 0.069(12) 0.061(11) 0.023(9) -0.020(9) -0.019(10)
C25 0.102(15) 0.102(16) 0.035(9) -0.014(9) -0.011(9) -0.025(12)
C43 0.100(12) 0.119(13) 0.098(12) 0.017(11) 0.012(10) -0.004(11)
O13 0.159(15) 0.055(8) 0.094(10) -0.015(7) 0.043(11) 0.000(9)
C35 0.074(12) 0.085(14) 0.17(2) 0.005(14) 0.015(13) 0.037(11)
C15 0.049(12) 0.15(2) 0.22(3) -0.02(2) 0.060(17) -0.010(14)
C37 0.045(9) 0.131(17) 0.154(18) -0.064(15) 0.017(11) -0.033(10)
C13 0.143(18) 0.134(19) 0.063(12) 0.010(13) -0.030(12) -0.039(16)
C46 0.077(12) 0.133(18) 0.096(14) -0.040(13) 0.025(11) -0.029(12)
N4 0.131(17) 0.089(14) 0.080(13) -0.012(11) 0.026(12) 0.034(13)
C66 0.119(16) 0.108(16) 0.132(17) 0.038(14) 0.053(14) 0.037(14)
C24 0.071(12) 0.26(3) 0.085(13) -0.074(16) -0.026(11) -0.028(16)
C61 0.138(16) 0.083(12) 0.093(13) 0.020(11) 0.029(11) 0.002(11)
C32 0.129(17) 0.16(2) 0.111(16) 0.010(15) 0.033(14) 0.078(16)
N6 0.152(18) 0.033(8) 0.17(2) -0.005(11) 0.014(15) 0.003(10)
C48 0.145(9) 0.148(9) 0.119(9) -0.003(8) 0.033(8) 0.002(8)
C44 0.074(12) 0.079(13) 0.118(17) 0.011(12) 0.048(12) -0.008(10)
C57 0.106(14) 0.052(10) 0.065(11) -0.003(9) 0.027(10) 0.005(10)
C45 0.087(16) 0.19(3) 0.109(19) -0.016(19) 0.049(14) 0.031(17)
C71 0.144(17) 0.076(12) 0.073(12) 0.017(10) -0.024(11) 0.024(12)
C11 0.052(11) 0.19(2) 0.113(16) 0.009(16) -0.013(11) 0.006(13)
C23 0.121(12) 0.093(12) 0.093(11) 0.001(10) -0.043(9) -0.037(10)
C59 0.155(17) 0.074(12) 0.105(14) 0.026(11) 0.014(12) -0.009(12)
C12 0.23(2) 0.16(2) 0.15(2) -0.013(18) -0.119(18) -0.06(2)
C70 0.116(16) 0.094(15) 0.109(16) 0.003(13) -0.035(13) -0.007(13)
C69 0.099(14) 0.072(12) 0.049(9) 0.013(9) -0.001(9) -0.002(10)
C58 0.19(3) 0.039(10) 0.110(18) -0.018(11) 0.017(17) -0.046(13)
N10 0.156(13) 0.155(14) 0.155(13) 0.006(11) 0.077(11) -0.010(11)
C64 0.098(12) 0.158(14) 0.156(14) 0.040(11) 0.045(10) -0.005(11)
C31 0.126(18) 0.17(2) 0.128(18) -0.033(17) -0.034(15) 0.058(17)
N7 0.145(12) 0.099(10) 0.115(11) 0.033(9) 0.000(10) -0.034(10)
C18 0.043(8) 0.083(11) 0.104(12) 0.035(10) 0.023(8) 0.017(8)
C2 0.046(8) 0.062(10) 0.063(9) -0.002(8) -0.006(7) 0.035(8)
C4 0.069(10) 0.040(9) 0.141(16) 0.013(10) 0.020(11) 0.011(8)
C19 0.047(10) 0.103(15) 0.170(19) -0.008(15) 0.026(11) 0.028(11)
C5 0.052(8) 0.071(10) 0.148(13) 0.015(10) 0.015(9) 0.007(8)
C60 0.19(2) 0.130(18) 0.081(14) -0.015(14) 0.018(14) -0.065(17)
C54 0.113(12) 0.095(12) 0.129(13) 0.022(11) -0.025(10) -0.013(10)
C55 0.19(2) 0.18(3) 0.19(3) 0.00(2) -0.03(2) -0.03(2)
C20 0.103(11) 0.160(14) 0.145(13) 0.030(11) 0.058(10) 0.026(10)
C51 0.149(17) 0.180(19) 0.138(17) 0.006(16) -0.009(15) -0.005(16)
C21 0.084(11) 0.138(13) 0.156(13) -0.031(11) 0.007(10) 0.000(10)
C3 0.136(12) 0.132(12) 0.124(12) -0.006(11) -0.016(10) 0.062(11)
C56 0.18(2) 0.096(17) 0.23(3) 0.040(17) -0.039(19) -0.062(16)
N8 0.137(13) 0.171(14) 0.141(13) 0.012(11) 0.037(11) -0.002(11)
C49 0.182(11) 0.184(11) 0.145(11) -0.009(10) 0.031(9) -0.008(10)
C50 0.26(2) 0.26(2) 0.19(2) -0.001(19) 0.045(18) -0.018(19)
C65 0.126(16) 0.21(2) 0.182(18) 0.093(16) 0.059(15) 0.006(15)
N9 0.166(11) 0.169(11) 0.146(11) 0.001(10) 0.024(9) -0.004(10)
O28 0.116(11) 0.070(9) 0.078(9) 0.007(7) 0.050(8) -0.012(8)
C33 0.111(15) 0.102(14) 0.23(2) 0.061(15) 0.014(15) 0.035(13)

loop_
_atom_type_symbol
_atom_type_description
_atom_type_scat_dispersion_real
_atom_type_scat_dispersion_imag
_atom_type_scat_source
C C 0.0033 0.0016 'International Tables Vol C Tables 4.2.6.8 and 6.1.1.4'
H H 0.0000 0.0000 'International Tables Vol C Tables 4.2.6.8 and 6.1.1.4'
Ag Ag -0.8971 1.1015 'International Tables Vol C Tables 4.2.6.8 and 6.1.1.4'
N N 0.0061 0.0033 'International Tables Vol C Tables 4.2.6.8 and 6.1.1.4'
O O 0.0106 0.0060 'International Tables Vol C Tables 4.2.6.8 and 6.1.1.4'
S S 0.1246 0.1234 'International Tables Vol C Tables 4.2.6.8 and 6.1.1.4'

loop_
_geom_angle_atom_site_label_1
_geom_angle_atom_site_label_2
_geom_angle_atom_site_label_3
_geom_angle
S10 Ag3 S9 158.58(14)
S10 Ag3 O3 115.3(2)
S9 Ag3 O3 80.4(2)
S10 Ag3 Ag13 109.03(10)
S9 Ag3 Ag13 54.03(9)
O3 Ag3 Ag13 90.3(2)
S10 Ag3 Ag4 48.95(10)
S9 Ag3 Ag4 152.37(10)
O3 Ag3 Ag4 76.6(2)
Ag13 Ag3 Ag4 140.29(5)
S10 Ag3 Ag12 49.84(10)
S9 Ag3 Ag12 112.60(9)
O3 Ag3 Ag12 109.8(2)
Ag13 Ag3 Ag12 59.34(4)
Ag4 Ag3 Ag12 89.72(4)
S2 Ag16 S1 157.67(13)
S2 Ag16 O1 114.3(3)
S1 Ag16 O1 82.8(3)
S2 Ag16 Ag8 53.72(9)
S1 Ag16 Ag8 108.27(9)
O1 Ag16 Ag8 109.8(3)
S2 Ag16 Ag7 112.24(10)
S1 Ag16 Ag7 51.42(8)
O1 Ag16 Ag7 88.4(2)
Ag8 Ag16 Ag7 58.52(3)
S2 Ag16 Ag20 47.18(9)
S1 Ag16 Ag20 155.15(9)
O1 Ag16 Ag20 77.7(2)
Ag8 Ag16 Ag20 92.84(4)
Ag7 Ag16 Ag20 141.79(4)
S2 Ag16 Ag17 155.52(10)
S1 Ag16 Ag17 46.81(8)
O1 Ag16 Ag17 48.7(3)
Ag8 Ag16 Ag17 142.08(4)
Ag7 Ag16 Ag17 87.07(4)
Ag20 Ag16 Ag17 108.34(4)
S7 Ag5 S6 157.82(15)
S7 Ag5 Ag9 109.93(10)
S6 Ag5 Ag9 54.08(10)
O19 Ag6 S8 118.5(3)
O19 Ag6 S1 117.3(3)
S8 Ag6 S1 120.75(11)
O19 Ag6 O10 90.0(4)
S8 Ag6 O10 106.2(3)
S1 Ag6 O10 91.8(3)
O19 Ag6 Ag1 117.0(2)
S8 Ag6 Ag1 52.35(8)
S1 Ag6 Ag1 85.59(8)
O10 Ag6 Ag1 150.7(4)
O19 Ag6 Ag7 86.0(3)
S8 Ag6 Ag7 114.15(9)
S1 Ag6 Ag7 52.73(8)
O10 Ag6 Ag7 135.9(3)
Ag1 Ag6 Ag7 61.95(3)
O19 Ag6 Ag17 160.8(3)
S8 Ag6 Ag17 79.79(8)
S1 Ag6 Ag17 48.81(8)
O10 Ag6 Ag17 78.4(3)
Ag1 Ag6 Ag17 78.07(4)
Ag7 Ag6 Ag17 91.72(4)
O25 Ag11 O26 84.4(5)
O25 Ag11 S10 111.8(4)
O26 Ag11 S10 108.8(4)
O25 Ag11 S3 113.1(3)
O26 Ag11 S3 110.6(4)
S10 Ag11 S3 121.76(12)
O25 Ag11 Ag19 103.8(4)
O26 Ag11 Ag19 161.5(4)
S10 Ag11 Ag19 83.84(8)
S3 Ag11 Ag19 50.96(10)
O25 Ag11 Ag4 162.6(4)
O26 Ag11 Ag4 98.3(4)
S10 Ag11 Ag4 51.05(9)
S3 Ag11 Ag4 82.12(9)
Ag19 Ag11 Ag4 78.89(4)
O25 Ag11 Ag10 133.6(4)
O26 Ag11 Ag10 66.6(4)
S10 Ag11 Ag10 111.58(10)
S3 Ag11 Ag10 52.96(10)
Ag19 Ag11 Ag10 96.50(5)
Ag4 Ag11 Ag10 61.91(4)
O25 Ag11 Ag12 74.2(4)
O26 Ag11 Ag12 135.3(4)
S10 Ag11 Ag12 49.16(10)
S3 Ag11 Ag12 113.82(11)
Ag19 Ag11 Ag12 63.21(4)
Ag4 Ag11 Ag12 92.39(5)
Ag10 Ag11 Ag12 150.91(5)
S4 Ag18 S5 156.12(14)
S4 Ag18 O3 97.7(2)
S5 Ag18 O3 97.0(2)
S4 Ag18 O4 87.7(3)
S5 Ag18 O4 109.5(3)
O3 Ag18 O4 95.6(4)
S4 Ag18 Ag14 108.10(10)
S5 Ag18 Ag14 54.04(9)
O3 Ag18 Ag14 87.0(2)
O4 Ag18 Ag14 163.5(3)
S4 Ag18 Ag13 50.47(9)
S5 Ag18 Ag13 112.22(10)
O3 Ag18 Ag13 85.9(2)
O4 Ag18 Ag13 137.8(3)
Ag14 Ag18 Ag13 58.57(4)
S4 Ag18 Ag19 46.30(10)
S5 Ag18 Ag19 157.41(10)
O3 Ag18 Ag19 73.1(2)
O4 Ag18 Ag19 53.2(3)
Ag14 Ag18 Ag19 142.29(5)
Ag13 Ag18 Ag19 87.73(4)
S3 Ag20 S2 154.61(15)
S3 Ag20 O2 91.8(3)
S2 Ag20 O2 104.8(3)
S3 Ag20 Ag9 109.24(11)
S2 Ag20 Ag9 52.65(9)
O2 Ag20 Ag9 90.7(3)
S3 Ag20 Ag16 158.60(12)
S2 Ag20 Ag16 46.77(9)
O2 Ag20 Ag16 75.1(3)
Ag9 Ag20 Ag16 88.14(5)
S8 Ag1 S7 161.36(12)
S8 Ag1 O1 96.8(3)
S7 Ag1 O1 93.9(3)
S8 Ag1 Ag6 53.45(8)
S7 Ag1 Ag6 111.30(9)
O1 Ag1 Ag6 91.0(3)
S8 Ag1 Ag7 112.38(9)
S7 Ag1 Ag7 52.73(8)
O1 Ag1 Ag7 87.8(2)
Ag6 Ag1 Ag7 59.08(3)
S8 Ag1 Ag2 46.67(8)
S7 Ag1 Ag2 151.92(9)
O1 Ag1 Ag2 68.8(3)
Ag6 Ag1 Ag2 91.56(4)
Ag7 Ag1 Ag2 142.72(4)
S3 Ag19 S4 166.44(14)
S3 Ag19 Ag11 55.45(9)
S4 Ag19 Ag11 113.40(10)
S3 Ag19 Ag12 118.60(10)
S4 Ag19 Ag12 49.88(9)
Ag11 Ag19 Ag12 63.54(4)
S3 Ag19 Ag18 146.35(10)
S4 Ag19 Ag18 47.06(9)
Ag11 Ag19 Ag18 141.59(5)
Ag12 Ag19 Ag18 88.66(4)
O2 Ag4 S10 114.2(3)
O2 Ag4 S6 85.6(3)
S10 Ag4 S6 155.79(13)
O2 Ag4 Ag11 103.9(3)
S10 Ag4 Ag11 53.38(9)
S6 Ag4 Ag11 110.18(10)
O2 Ag4 Ag10 92.5(3)
S10 Ag4 Ag10 111.43(10)
S6 Ag4 Ag10 51.02(9)
Ag11 Ag4 Ag10 59.45(4)
O2 Ag4 Ag3 79.2(3)
S10 Ag4 Ag3 48.00(9)
S6 Ag4 Ag3 155.63(10)
Ag11 Ag4 Ag3 92.01(5)
Ag10 Ag4 Ag3 147.70(5)
O24 Ag12 O23 85.1(6)
O24 Ag12 S10 117.7(5)
O23 Ag12 S10 116.8(4)
O24 Ag12 S4 109.4(5)
O23 Ag12 S4 116.4(4)
S10 Ag12 S4 109.54(12)
O24 Ag12 Ag13 139.9(5)
O23 Ag12 Ag13 78.0(4)
S10 Ag12 Ag13 102.32(9)
S4 Ag12 Ag13 50.80(9)
O24 Ag12 Ag3 163.6(5)
O23 Ag12 Ag3 106.0(4)
S10 Ag12 Ag3 46.53(8)
S4 Ag12 Ag3 76.98(9)
Ag13 Ag12 Ag3 55.92(4)
O24 Ag12 Ag19 98.0(5)
O23 Ag12 Ag19 162.7(4)
S10 Ag12 Ag19 76.89(9)
S4 Ag12 Ag19 46.51(10)
Ag13 Ag12 Ag19 89.10(4)
Ag3 Ag12 Ag19 75.20(4)
O24 Ag12 Ag11 78.2(5)
O23 Ag12 Ag11 143.5(4)
S10 Ag12 Ag11 48.81(9)
S4 Ag12 Ag11 99.75(10)
Ag13 Ag12 Ag11 133.63(5)
Ag3 Ag12 Ag11 85.83(4)
Ag19 Ag12 Ag11 53.25(4)
S5 Ag17 S1 163.52(13)
S5 Ag17 O1 111.7(3)
S1 Ag17 O1 82.9(3)
S5 Ag17 Ag15 53.20(9)
S1 Ag17 Ag15 116.76(9)
O1 Ag17 Ag15 106.3(3)
S5 Ag17 Ag6 119.33(10)
S1 Ag17 Ag6 51.42(8)
O1 Ag17 Ag6 87.6(2)
Ag15 Ag17 Ag6 66.32(4)
S5 Ag17 Ag16 148.34(10)
S1 Ag17 Ag16 47.77(8)
O1 Ag17 Ag16 47.9(3)
Ag15 Ag17 Ag16 145.19(5)
Ag6 Ag17 Ag16 87.08(4)
S8 Ag2 S9 158.20(13)
S8 Ag2 O3 118.0(2)
S9 Ag2 O3 80.4(2)
S8 Ag2 Ag15 52.91(9)
S9 Ag2 Ag15 112.08(9)
O3 Ag2 Ag15 109.2(2)
S8 Ag2 Ag14 115.53(9)
S9 Ag2 Ag14 51.28(9)
O3 Ag2 Ag14 84.4(2)
Ag15 Ag2 Ag14 62.73(4)
S8 Ag2 Ag1 47.49(9)
S9 Ag2 Ag1 154.12(10)
O3 Ag2 Ag1 79.8(2)
Ag15 Ag2 Ag1 90.13(4)
Ag14 Ag2 Ag1 141.78(4)
O16 Ag8 S2 118.1(4)
O16 Ag8 S7 124.2(3)
S2 Ag8 S7 113.20(12)
O16 Ag8 Ag7 86.8(3)
S2 Ag8 Ag7 112.60(10)
S7 Ag8 Ag7 53.47(8)
O16 Ag8 Ag16 114.8(4)
S2 Ag8 Ag16 50.63(9)
S7 Ag8 Ag16 82.17(9)
Ag7 Ag8 Ag16 61.98(3)
O22 Ag13 O21 78.0(5)
O22 Ag13 S4 115.8(3)
O21 Ag13 S4 113.6(4)
O22 Ag13 S9 115.7(3)
O21 Ag13 S9 103.3(3)
S4 Ag13 S9 121.08(13)
O22 Ag13 Ag14 133.6(4)
O21 Ag13 Ag14 65.5(3)
S4 Ag13 Ag14 104.90(10)
S9 Ag13 Ag14 52.13(8)
O22 Ag13 Ag3 113.0(3)
O21 Ag13 Ag3 154.5(3)
S4 Ag13 Ag3 83.25(10)
S9 Ag13 Ag3 51.28(9)
Ag14 Ag13 Ag3 92.38(4)
O22 Ag13 Ag12 78.5(4)
O21 Ag13 Ag12 140.6(3)
S4 Ag13 Ag12 52.27(9)
S9 Ag13 Ag12 115.22(9)
Ag14 Ag13 Ag12 147.48(5)
Ag3 Ag13 Ag12 64.74(4)
O22 Ag13 Ag18 161.8(3)
O21 Ag13 Ag18 98.3(4)
S4 Ag13 Ag18 49.13(9)
S9 Ag13 Ag18 82.51(8)
Ag14 Ag13 Ag18 56.65(4)
Ag3 Ag13 Ag18 77.98(4)
Ag12 Ag13 Ag18 94.45(4)
O17 Ag7 O18 80.8(4)
O17 Ag7 S1 113.3(4)
O18 Ag7 S1 115.3(3)
O17 Ag7 S7 111.8(3)
O18 Ag7 S7 107.8(3)
S1 Ag7 S7 120.84(11)
O17 Ag7 Ag6 135.8(3)
O18 Ag7 Ag6 72.3(3)
S1 Ag7 Ag6 53.74(8)
S7 Ag7 Ag6 109.43(9)
O17 Ag7 Ag8 72.7(3)
O18 Ag7 Ag8 134.9(3)
S1 Ag7 Ag8 108.57(9)
S7 Ag7 Ag8 53.62(9)
Ag6 Ag7 Ag8 148.65(5)
O17 Ag7 Ag1 161.5(3)
O18 Ag7 Ag1 97.4(3)
S1 Ag7 Ag1 84.23(8)
S7 Ag7 Ag1 50.96(9)
Ag6 Ag7 Ag1 58.97(3)
Ag8 Ag7 Ag1 96.75(4)
O17 Ag7 Ag16 107.3(3)
O18 Ag7 Ag16 165.6(3)
S1 Ag7 Ag16 50.75(8)
S7 Ag7 Ag16 80.75(8)
Ag6 Ag7 Ag16 94.11(4)
Ag8 Ag7 Ag16 59.50(3)
Ag1 Ag7 Ag16 78.78(4)
O12 Ag15 N5 82.5(5)
O12 Ag15 S8 112.4(4)
N5 Ag15 S8 115.9(4)
O12 Ag15 S5 115.4(4)
N5 Ag15 S5 105.5(4)
S8 Ag15 S5 119.22(12)
O12 Ag15 Ag2 161.0(4)
N5 Ag15 Ag2 96.5(4)
S8 Ag15 Ag2 50.96(8)
S5 Ag15 Ag2 83.19(8)
O12 Ag15 Ag17 109.0(3)
N5 Ag15 Ag17 154.5(4)
S8 Ag15 Ag17 81.57(9)
S5 Ag15 Ag17 49.06(9)
Ag2 Ag15 Ag17 79.82(4)
O12 Ag15 Ag14 134.9(3)
N5 Ag15 Ag14 66.6(4)
S8 Ag15 Ag14 110.45(9)
S5 Ag15 Ag14 49.90(8)
Ag2 Ag15 Ag14 59.59(4)
Ag17 Ag15 Ag14 90.40(4)
O20 Ag14 S9 118.0(3)
O20 Ag14 S5 116.4(3)
S9 Ag14 S5 125.11(13)
O20 Ag14 Ag18 126.2(3)
S9 Ag14 Ag18 88.81(9)
S5 Ag14 Ag18 52.69(9)
O20 Ag14 Ag13 93.1(3)
S9 Ag14 Ag13 53.99(9)
S5 Ag14 Ag13 117.03(10)
Ag18 Ag14 Ag13 64.77(4)
O20 Ag14 Ag2 152.3(3)
S9 Ag14 Ag2 50.61(9)
S5 Ag14 Ag2 82.54(8)
Ag18 Ag14 Ag2 81.06(4)
Ag13 Ag14 Ag2 95.51(4)
O20 Ag14 Ag15 117.2(3)
S9 Ag14 Ag15 106.54(9)
S5 Ag14 Ag15 51.02(9)
Ag18 Ag14 Ag15 94.66(4)
Ag13 Ag14 Ag15 149.62(5)
Ag2 Ag14 Ag15 57.68(3)
O27 Ag10 S6 125.9(5)
O27 Ag10 S3 114.7(5)
S6 Ag10 S3 114.99(12)
O27 Ag10 Ag11 85.1(5)
S6 Ag10 Ag11 108.78(11)
S3 Ag10 Ag11 53.02(9)
O27 Ag10 Ag4 121.6(5)
S6 Ag10 Ag4 50.43(11)
S3 Ag10 Ag4 80.15(9)
Ag11 Ag10 Ag4 58.64(4)
O27 Ag10 Ag9 137.1(5)
S6 Ag10 Ag9 48.90(10)
S3 Ag10 Ag9 99.44(10)
Ag11 Ag10 Ag9 137.58(5)
Ag4 Ag10 Ag9 88.01(4)
O13 Ag9 S2 112.6(4)
O13 Ag9 S6 120.3(4)
S2 Ag9 S6 126.03(13)
O13 Ag9 Ag5 149.6(5)
S2 Ag9 Ag5 86.08(9)
S6 Ag9 Ag5 52.42(9)
O13 Ag9 Ag20 130.3(5)
S2 Ag9 Ag20 51.06(9)
S6 Ag9 Ag20 85.27(10)
Ag5 Ag9 Ag20 80.05(5)
O13 Ag9 Ag10 99.4(4)
S2 Ag9 Ag10 114.52(10)
S6 Ag9 Ag10 48.87(9)
Ag5 Ag9 Ag10 93.55(5)
Ag20 Ag9 Ag10 64.40(5)
C34 S8 Ag2 113.8(5)
C34 S8 Ag1 115.5(5)
Ag2 S8 Ag1 85.84(12)
C34 S8 Ag15 113.4(5)
Ag2 S8 Ag15 76.13(10)
Ag1 S8 Ag15 131.10(14)
C34 S8 Ag6 112.1(5)
Ag2 S8 Ag6 134.13(14)
Ag1 S8 Ag6 74.20(10)
Ag15 S8 Ag6 86.54(11)
C18 S3 Ag19 112.0(6)
C18 S3 Ag20 115.2(5)
Ag19 S3 Ag20 89.11(13)
C18 S3 Ag10 114.3(6)
Ag19 S3 Ag10 130.94(15)
Ag20 S3 Ag10 85.61(13)
C18 S3 Ag11 113.4(5)
Ag19 S3 Ag11 73.60(12)
Ag20 S3 Ag11 131.41(14)
Ag10 S3 Ag11 74.02(10)
C10 S5 Ag17 108.6(6)
C10 S5 Ag18 114.2(5)
Ag17 S5 Ag18 91.47(13)
C10 S5 Ag14 119.0(6)
Ag17 S5 Ag14 132.25(14)
Ag18 S5 Ag14 73.26(10)
C10 S5 Ag15 115.1(5)
Ag17 S5 Ag15 77.74(11)
Ag18 S5 Ag15 130.46(13)
Ag14 S5 Ag15 79.08(11)
C22 S6 Ag5 112.9(6)
C22 S6 Ag4 117.6(6)
Ag5 S6 Ag4 86.63(13)
C22 S6 Ag10 112.3(6)
Ag5 S6 Ag10 134.30(15)
Ag4 S6 Ag10 78.55(13)
C22 S6 Ag9 114.5(6)
Ag5 S6 Ag9 73.50(11)
Ag4 S6 Ag9 127.96(15)
Ag10 S6 Ag9 82.23(13)
C2 S2 Ag16 118.0(4)
C2 S2 Ag20 113.3(4)
Ag16 S2 Ag20 86.05(13)
C2 S2 Ag9 113.2(4)
Ag16 S2 Ag9 128.66(15)
Ag20 S2 Ag9 76.29(12)
C2 S2 Ag8 110.5(4)
Ag16 S2 Ag8 75.64(11)
Ag20 S2 Ag8 136.15(15)
Ag9 S2 Ag8 84.66(12)
C14 S4 Ag19 112.0(8)
C14 S4 Ag18 113.7(6)
Ag19 S4 Ag18 86.64(13)
C14 S4 Ag13 113.5(8)
Ag19 S4 Ag13 134.15(15)
Ag18 S4 Ag13 80.41(12)
C14 S4 Ag12 108.9(6)
Ag19 S4 Ag12 83.60(13)
Ag18 S4 Ag12 136.89(15)
Ag13 S4 Ag12 76.92(11)
C30 S9 Ag3 115.7(5)
C30 S9 Ag2 117.1(5)
Ag3 S9 Ag2 89.30(13)
C30 S9 Ag14 118.1(5)
Ag3 S9 Ag14 124.53(15)
Ag2 S9 Ag14 78.11(11)
C30 S9 Ag13 112.2(5)
Ag3 S9 Ag13 74.69(11)
Ag2 S9 Ag13 130.40(15)
Ag14 S9 Ag13 73.88(10)
C38 S7 Ag5 116.9(5)
C38 S7 Ag1 112.5(5)
Ag5 S7 Ag1 87.25(12)
C38 S7 Ag7 109.2(5)
Ag5 S7 Ag7 133.92(14)
Ag1 S7 Ag7 76.31(10)
C38 S7 Ag8 112.8(4)
Ag5 S7 Ag8 87.80(12)
Ag1 S7 Ag8 131.30(14)
Ag7 S7 Ag8 72.91(9)
C6 S1 Ag17 119.1(5)
C6 S1 Ag16 116.9(5)
Ag17 S1 Ag16 85.42(11)
C6 S1 Ag7 111.7(5)
Ag17 S1 Ag7 128.71(13)
Ag16 S1 Ag7 77.83(10)
C6 S1 Ag6 114.2(5)
Ag17 S1 Ag6 79.77(10)
Ag16 S1 Ag6 127.57(13)
Ag7 S1 Ag6 73.53(9)
C27 S10 Ag3 115.6(5)
C27 S10 Ag4 115.2(5)
Ag3 S10 Ag4 83.05(12)
C27 S10 Ag11 112.3(5)
Ag3 S10 Ag11 132.06(14)
Ag4 S10 Ag11 75.57(12)
C27 S10 Ag12 109.6(5)
Ag3 S10 Ag12 83.63(12)
Ag4 S10 Ag12 134.69(14)
Ag11 S10 Ag12 82.03(11)
N11 Ag0A N10 158.8(6)
N7 Ag1A N6 160.9(7)
N7 Ag1A O22 70.3(6)
N6 Ag1A O22 128.3(5)
N9 Ag2A N8 135.8(10)
O2 C1 O1 122.8(14)
O2 C1 O3 120.4(13)
O1 C1 O3 115.8(13)
N8 Ag2B N9 168.2(11)
N8 Ag2B O25 78.7(10)
N9 Ag2B O25 111.4(8)
N7 Ag1B C61 158.9(10)
C1 O3 Ag2 119.3(9)
C1 O3 Ag3 128.7(8)
Ag2 O3 Ag3 87.5(3)
C1 O3 Ag18 111.0(8)
Ag2 O3 Ag18 103.5(3)
Ag3 O3 Ag18 102.5(3)
C1 O1 Ag16 123.6(9)
C1 O1 Ag17 122.9(9)
Ag16 O1 Ag17 83.3(3)
C1 O1 Ag1 117.0(8)
Ag16 O1 Ag1 103.0(4)
Ag17 O1 Ag1 100.5(4)
C1 O2 Ag4 130.6(9)
C1 O2 Ag20 119.0(8)
Ag4 O2 Ag20 107.8(4)
C62 O19 Ag6 116.8(11)
C42 O25 Ag11 134.4(13)
C42 O25 Ag2B 92.9(10)
Ag11 O25 Ag2B 117.9(6)
C67 O17 Ag7 135.4(10)
C52 O22 Ag13 130.9(14)
C52 O22 Ag1A 112.1(13)
Ag13 O22 Ag1A 113.4(5)
C62 O18 Ag7 131.4(10)
C67 O16 Ag8 117.1(10)
C47 O27 Ag10 117.5(16)
N3 O10 Ag6 130.5(11)
N3 O12 Ag15 120.9(9)
C47 O26 Ag11 135.1(16)
C52 O23 Ag12 124.2(12)
C42 O24 Ag12 127.2(14)
C57 O20 Ag14 113.0(11)
C57 O21 Ag13 138.2(12)
N1 O4 Ag18 123.0(12)
O9 N2 O8 130.3(16)
O9 N2 O7 119.3(15)
O8 N2 O7 110.3(14)
C8 C6 C7 110.1(15)
C8 C6 C9 110.9(13)
C7 C6 C9 112.3(14)
C8 C6 S1 107.0(10)
C7 C6 S1 107.1(9)
C9 C6 S1 109.1(10)
O5 N1 O4 124(2)
O5 N1 O6 119.2(18)
O4 N1 O6 116.4(17)
C40 C38 C39 115.0(15)
C40 C38 C41 108.7(16)
C39 C38 C41 114.3(14)
C40 C38 S7 107.8(10)
C39 C38 S7 104.0(10)
C41 C38 S7 106.5(10)
O17 C67 O16 124.8(14)
O17 C67 C68 115.6(13)
O16 C67 C68 119.0(14)
C28 C27 C26 114.5(17)
C28 C27 C29 112.0(17)
C26 C27 C29 108.9(15)
C28 C27 S10 105.9(10)
C26 C27 S10 108.6(11)
C29 C27 S10 106.6(10)
O11 N3 O10 119.8(15)
O11 N3 O12 121.2(13)
O10 N3 O12 119.0(13)
C15 C14 C17 121(2)
C15 C14 C16 108(2)
C17 C14 C16 105.0(18)
C15 C14 S4 107.8(16)
C17 C14 S4 106.3(12)
C16 C14 S4 108.4(12)
O19 C62 O18 128.7(15)
O19 C62 C63 114.8(16)
O18 C62 C63 116.5(14)
C33 C30 C32 110.2(11)
C33 C30 C31 108.9(11)
C32 C30 C31 108.4(11)
C33 C30 S9 110.7(13)
C32 C30 S9 110.2(13)
C31 C30 S9 108.4(14)
C25 C22 C24 116.1(18)
C25 C22 C23 109.6(17)
C24 C22 C23 107(2)
C25 C22 S6 108.3(12)
C24 C22 S6 107.7(12)
C23 C22 S6 108.2(13)
C12 C10 C13 111.5(11)
C12 C10 C11 110.9(11)
C13 C10 C11 108.3(10)
C12 C10 S5 105.2(14)
C13 C10 S5 110.8(13)
C11 C10 S5 110.1(13)
O22 C52 O23 127.9(18)
O22 C52 C53 118(2)
O23 C52 C53 113.8(19)
O24 C42 O25 125.1(17)
O24 C42 C43 115(2)
O25 C42 C43 120(2)
C72 N5 Ag15 162.7(15)
O26 C47 O27 122(2)
O26 C47 C48 116(2)
O27 C47 C48 122(2)
C37 C34 C35 113.3(17)
C37 C34 C36 114.4(17)
C35 C34 C36 105.7(16)
C37 C34 S8 109.7(12)
C35 C34 S8 106.6(13)
C36 C34 S8 106.7(10)
C68 N11 Ag0A 113.2(9)
N11 C68 C69 114.6(13)
N11 C68 C67 106.2(11)
C69 C68 C67 112.1(13)
N10 C63 C64 118.3(19)
N10 C63 C62 108.1(14)
C64 C63 C62 111.8(16)
N5 C72 C73 179(3)
N7 C53 C54 108.8(18)
N7 C53 C52 109.2(15)
C54 C53 C52 109.3(16)
C42 C43 C44 114.2(19)
C42 C43 N8 103(2)
C44 C43 N8 109(2)
N4 O13 Ag9 106.1(12)
O15 N4 O14 126(2)
O15 N4 O13 120.2(18)
O14 N4 O13 113(2)
C59 C61 Ag1B 114.5(15)
C58 N6 Ag1A 110.8(15)
N9 C48 C49 109.9(14)
N9 C48 C47 108(2)
C49 C48 C47 105(2)
C43 C44 C45 110.4(17)
C43 C44 C46 110.5(18)
C45 C44 C46 111.8(17)
O20 C57 O21 127.3(18)
O20 C57 C58 116.7(18)
O21 C57 C58 115.7(18)
C58 C59 C60 115.3(18)
C58 C59 C61 108(2)
C60 C59 C61 110.2(19)
C71 C69 C68 111.0(15)
C71 C69 C70 109.5(18)
C68 C69 C70 106.8(14)
N6 C58 C59 118.2(18)
N6 C58 C57 113.1(15)
C59 C58 C57 111.1(18)
C63 N10 Ag0A 111.7(14)
C63 C64 C66 116(2)
C63 C64 C65 106(2)
C66 C64 C65 103(2)
C53 N7 Ag1B 129.4(13)
C53 N7 Ag1A 117.2(13)
C20 C18 C21 118(2)
C20 C18 C19 104(2)
C21 C18 C19 113.3(19)
C20 C18 S3 106.7(13)
C21 C18 S3 105.1(14)
C19 C18 S3 108.6(12)
C3 C2 C5 112.1(10)
C3 C2 C4 111.0(10)
C5 C2 C4 110.4(9)
C3 C2 S2 106.3(13)
C5 C2 S2 108.6(11)
C4 C2 S2 108.1(10)
C55 C54 C53 120(2)
C55 C54 C56 109(2)
C53 C54 C56 116(2)
C43 N8 Ag2B 122(2)
C43 N8 Ag2A 110.7(18)
C48 C49 C51 115(2)
C48 C49 C50 111.5(17)
C51 C49 C50 107.7(18)
C48 N9 Ag2A 112.5(19)
C48 N9 Ag2B 135.0(19)

loop_
_geom_bond_atom_site_label_1
_geom_bond_atom_site_label_2
_geom_bond_distance
Ag3 S10 2.417(4)
Ag3 S9 2.452(4)
Ag3 O3 2.498(10)
Ag3 Ag13 3.0313(16)
Ag3 Ag4 3.2288(18)
Ag3 Ag12 3.3098(16)
Ag16 S2 2.432(4)
Ag16 S1 2.474(3)
Ag16 O1 2.488(11)
Ag16 Ag8 3.0478(16)
Ag16 Ag7 3.1227(14)
Ag16 Ag20 3.3299(16)
Ag16 Ag17 3.3303(16)
Ag5 S7 2.427(4)
Ag5 S6 2.451(4)
Ag5 Ag9 2.9651(18)
Ag6 O19 2.282(9)
Ag6 S8 2.510(4)
Ag6 S1 2.531(3)
Ag6 O10 2.575(11)
Ag6 Ag1 3.0061(14)
Ag6 Ag7 3.0095(15)
Ag6 Ag17 3.1855(15)
Ag11 O25 2.292(12)
Ag11 O26 2.348(13)
Ag11 S10 2.531(4)
Ag11 S3 2.560(4)
Ag11 Ag19 2.9818(17)
Ag11 Ag4 3.0546(16)
Ag11 Ag10 3.081(2)
Ag11 Ag12 3.331(2)
Ag18 S4 2.456(4)
Ag18 S5 2.456(4)
Ag18 O3 2.532(9)
Ag18 O4 2.538(13)
Ag18 Ag14 2.9571(16)
Ag18 Ag13 3.2023(16)
Ag18 Ag19 3.3489(17)
Ag20 S3 2.429(4)
Ag20 S2 2.448(4)
Ag20 O2 2.515(11)
Ag20 Ag9 3.058(2)
Ag1 S8 2.473(4)
Ag1 S7 2.475(4)
Ag1 O1 2.555(10)
Ag1 Ag7 3.0962(14)
Ag1 Ag2 3.3463(15)
Ag19 S3 2.414(4)
Ag19 S4 2.425(4)
Ag19 Ag12 3.3219(19)
Ag4 O2 2.377(10)
Ag4 S10 2.453(4)
Ag4 S6 2.482(5)
Ag4 Ag10 3.1561(19)
Ag12 O24 2.325(15)
Ag12 O23 2.411(15)
Ag12 S10 2.545(4)
Ag12 S4 2.556(4)
Ag12 Ag13 3.1482(18)
Ag17 S5 2.396(4)
Ag17 S1 2.436(4)
Ag17 O1 2.521(12)
Ag17 Ag15 3.0996(16)
Ag2 S8 2.440(4)
Ag2 S9 2.459(4)
Ag2 O3 2.492(10)
Ag2 Ag15 3.0506(15)
Ag2 Ag14 3.1130(16)
Ag8 O16 2.262(12)
Ag8 S2 2.536(4)
Ag8 S7 2.541(4)
Ag8 Ag7 3.0169(15)
Ag13 O22 2.299(12)
Ag13 O21 2.423(13)
Ag13 S4 2.505(4)
Ag13 S9 2.544(4)
Ag13 Ag14 3.0206(16)
Ag7 O17 2.291(10)
Ag7 O18 2.331(10)
Ag7 S1 2.497(3)
Ag7 S7 2.536(3)
Ag15 O12 2.365(11)
Ag15 N5 2.441(16)
Ag15 S8 2.506(4)
Ag15 S5 2.540(4)
Ag15 Ag14 3.2085(17)
Ag14 O20 2.227(11)
Ag14 S9 2.482(4)
Ag14 S5 2.500(4)
Ag10 O27 2.270(15)
Ag10 S6 2.503(4)
Ag10 S3 2.558(4)
Ag10 Ag9 3.293(2)
Ag9 O13 2.311(13)
Ag9 S2 2.502(4)
Ag9 S6 2.505(4)
S8 C34 1.874(15)
S3 C18 1.871(17)
S5 C10 1.839(14)
S6 C22 1.892(15)
S2 C2 1.868(14)
S4 C14 1.858(16)
S9 C30 1.840(16)
S7 C38 1.919(13)
S1 C6 1.868(12)
S10 C27 1.856(13)
Ag0A N11 2.182(13)
Ag0A N10 2.26(2)
Ag1A N7 2.12(2)
Ag1A N6 2.25(2)
Ag1A O22 2.557(14)
Ag2A N9 1.826(17)
Ag2A N8 2.40(3)
C1 O2 1.257(16)
C1 O1 1.274(16)
C1 O3 1.298(17)
Ag2B N8 1.66(3)
Ag2B N9 2.282(12)
Ag2B O25 2.551(14)
Ag1B N7 1.979(19)
Ag1B C61 2.60(2)
O19 C62 1.208(19)
O25 C42 1.28(3)
O17 C67 1.242(18)
O22 C52 1.19(2)
O18 C62 1.23(2)
O16 C67 1.257(18)
O27 C47 1.19(3)
O10 N3 1.255(17)
O12 N3 1.269(17)
O26 C47 1.18(3)
O23 C52 1.25(3)
O24 C42 1.25(3)
O20 C57 1.17(2)
O21 C57 1.26(2)
O8 N2 1.223(18)
O4 N1 1.24(2)
N2 O9 1.169(15)
N2 O7 1.331(19)
C6 C8 1.50(2)
C6 C7 1.51(2)
C6 C9 1.52(2)
N1 O5 1.21(2)
N1 O6 1.29(3)
C38 C40 1.47(2)
C38 C39 1.51(2)
C38 C41 1.53(2)
C67 C68 1.58(2)
C27 C28 1.47(2)
C27 C26 1.49(2)
C27 C29 1.53(2)
N3 O11 1.217(16)
C14 C15 1.46(3)
C14 C17 1.56(3)
C14 C16 1.56(3)
C62 C63 1.56(2)
C30 C33 1.460(17)
C30 C32 1.468(16)
C30 C31 1.472(17)
C22 C25 1.48(2)
C22 C24 1.49(3)
C22 C23 1.50(3)
C10 C12 1.406(17)
C10 C13 1.423(16)
C10 C11 1.433(16)
C52 C53 1.54(2)
C42 C43 1.44(3)
N5 C72 1.07(2)
C47 C48 1.60(3)
C34 C37 1.48(2)
C34 C35 1.54(3)
C34 C36 1.56(2)
O14 N4 1.23(2)
N11 C68 1.46(2)
C68 C69 1.503(15)
C63 N10 1.489(13)
C63 C64 1.512(19)
C72 C73 1.43(3)
O15 N4 1.17(3)
C53 N7 1.480(13)
C53 C54 1.515(17)
C43 C44 1.517(17)
C43 N8 1.54(3)
O13 N4 1.34(2)
C46 C44 1.527(16)
C66 C64 1.519(19)
C61 C59 1.503(17)
N6 C58 1.463(13)
C48 N9 1.495(14)
C48 C49 1.542(18)
C44 C45 1.527(17)
C57 C58 1.52(2)
C71 C69 1.498(15)
C59 C58 1.498(17)
C59 C60 1.501(17)
C70 C69 1.504(16)
C64 C65 1.53(2)
C18 C20 1.460(16)
C18 C21 1.471(16)
C18 C19 1.473(16)
C2 C3 1.460(14)
C2 C5 1.471(14)
C2 C4 1.473(14)
C54 C55 1.509(18)
C54 C56 1.519(18)
C51 C49 1.545(19)
C49 C50 1.549(19)

loop_
_platon_squeeze_void_nr
_platon_squeeze_void_average_x
_platon_squeeze_void_average_y
_platon_squeeze_void_average_z
_platon_squeeze_void_volume
_platon_squeeze_void_count_electrons
_platon_squeeze_void_content
1 0.299 0.638 0.729 531 179 ' '
2 0.175 0.349 0.062 9 1 ' '
3 0.701 0.138 0.271 532 179 ' '
4 0.825 0.849 0.937 9 1 ' '
